data_1526293
loop_
_publ_author_name
'He, L.-H.'
'Zhang, P.-L.'
'Yan, Q.-W.'

_publ_section_title
;
 The structure and magnetic properties of La2-2x Sr Ca2x Mn2 O7 (x
 =0.25-1.00)
;
_journal_name_full 'Chinese Physics'
_journal_page_first 857
_journal_page_last 861
_journal_volume 10
_journal_year 2001
_chemical_formula_sum 'Ca0.6 La1.4 Mn2 O7 Sr'
_chemical_name_systematic '(La1.4 Sr Ca0.6) Mn2 O7'
_space_group_IT_number 139
_symmetry_space_group_name_Hall '-I 4 2'
_symmetry_space_group_name_H-M 'I 4/m m m'
_cell_angle_alpha 90
_cell_angle_beta 90
_cell_angle_gamma 90
_cell_formula_units_Z 2
_cell_length_a 3.86248
_cell_length_b 3.86248
_cell_length_c 19.9242
_cell_volume 297.244
_citation_journal_id_ASTM CHPHF4
_cod_data_source_file He_CHPHF4_2001_1035.cif
_cod_data_source_block Ca0.6La1.4Mn2O7Sr1
_cod_original_cell_volume 297.2442
_cod_original_formula_sum 'Ca0.6 La1.4 Mn2 O7 Sr1'
_cod_database_code 1526293

loop_
_symmetry_equiv_pos_as_xyz
x,y,z
-y,x,z
-x,-y,z
y,-x,z
x,-y,-z
y,x,-z
-x,y,-z
-y,-x,-z
-x,-y,-z
y,-x,-z
x,y,-z
-y,x,-z
-x,y,z
-y,-x,z
x,-y,z
y,x,z
x+1/2,y+1/2,z+1/2
-y+1/2,x+1/2,z+1/2
-x+1/2,-y+1/2,z+1/2
y+1/2,-x+1/2,z+1/2
x+1/2,-y+1/2,-z+1/2
y+1/2,x+1/2,-z+1/2
-x+1/2,y+1/2,-z+1/2
-y+1/2,-x+1/2,-z+1/2
-x+1/2,-y+1/2,-z+1/2
y+1/2,-x+1/2,-z+1/2
x+1/2,y+1/2,-z+1/2
-y+1/2,x+1/2,-z+1/2
-x+1/2,y+1/2,z+1/2
-y+1/2,-x+1/2,z+1/2
x+1/2,-y+1/2,z+1/2
y+1/2,x+1/2,z+1/2

loop_
_atom_site_label
_atom_site_type_symbol
_atom_site_fract_x
_atom_site_fract_y
_atom_site_fract_z
_atom_site_occupancy
_atom_site_U_iso_or_equiv
O3 O-2 0 0.5 0.098 1 0.0
Ca1 Ca+2 0 0 0.5 0.131 0.0
Mn1 Mn+3 0 0 0.09821 1 0.0
Sr2 Sr+2 0 0 0.312 0.391 0.0
Sr1 Sr+2 0 0 0.5 0.217 0.0
O1 O-2 0 0 0 1 0.0
La2 La+3 0 0 0.312 0.374 0.0
O2 O-2 0 0 0.2016 1 0.0
La1 La+3 0 0 0.5 0.652 0.0
Ca2 Ca+2 0 0 0.312 0.235 0.0
